data_7717351
loop_
_publ_author_name
'Payong, Jae Elise L.'
'L&#xe9;onard, Nadia G'
'Anderson-Sanchez, Lauren M'
'Ziller, Joseph W.'
'Yang, Jenny Y.'

_publ_section_title
;
 Synthesis and anion binding properties of (thio)urea functionalized
 Ni(II)-salen complexes.
;
_journal_name_full 'Dalton transactions (Cambridge, England : 2003)'
_journal_paper_doi 10.1039/d4dt02683g
_journal_year 2024
_chemical_formula_sum 'C34 H30 D6 N6 Ni O5 S'
_chemical_formula_weight 705.49
_space_group_crystal_system monoclinic
_space_group_IT_number 14
_space_group_name_Hall '-P 2yn'
_space_group_name_H-M_alt 'P 1 21/n 1'
_atom_sites_solution_hydrogens mixed
_atom_sites_solution_primary direct
_atom_sites_solution_secondary difmap
_audit_creation_method SHELXL-2014/7
_audit_update_record
;
2024-08-24 deposited with the CCDC.	2024-10-25 downloaded from the CCDC.
;
_cell_angle_alpha 90
_cell_angle_beta 91.9571(5)
_cell_angle_gamma 90
_cell_formula_units_Z 4
_cell_length_a 18.2951(5)
_cell_length_b 8.7660(3)
_cell_length_c 19.4810(6)
_cell_measurement_reflns_used 9548
_cell_measurement_temperature 93(2)
_cell_measurement_theta_max 31.38
_cell_measurement_theta_min 2.55
_cell_volume 3122.44(17)
_computing_cell_refinement 'Bruker SAINT 8.34a, 2013'
_computing_data_collection 'Bruker APEX2 2014.11-0, 2014'
_computing_data_reduction 'Bruker SAINT 8.34a, 2013'
_computing_molecular_graphics 'Bruker SHELXTL'
_computing_publication_material 'Bruker SHELXTL'
_computing_structure_refinement 'SHELXL-2014/7 (Sheldrick, 2014)'
_computing_structure_solution 'Bruker SHELXTL 2014/4'
_diffrn_ambient_temperature 93(2)
_diffrn_measured_fraction_theta_full 0.999
_diffrn_measured_fraction_theta_max 0.952
_diffrn_measurement_device_type 'Bruker APEX-II CCD'
_diffrn_measurement_method '\f and \w scans'
_diffrn_radiation_type MoK\a
_diffrn_radiation_wavelength 0.71073
_diffrn_reflns_av_R_equivalents 0.0216
_diffrn_reflns_av_unetI/netI 0.0131
_diffrn_reflns_Laue_measured_fraction_full 0.999
_diffrn_reflns_Laue_measured_fraction_max 0.952
_diffrn_reflns_limit_h_max 26
_diffrn_reflns_limit_h_min -25
_diffrn_reflns_limit_k_max 12
_diffrn_reflns_limit_k_min -12
_diffrn_reflns_limit_l_max 28
_diffrn_reflns_limit_l_min -28
_diffrn_reflns_number 80109
_diffrn_reflns_point_group_measured_fraction_full 0.999
_diffrn_reflns_point_group_measured_fraction_max 0.952
_diffrn_reflns_theta_full 25.242
_diffrn_reflns_theta_max 31.652
_diffrn_reflns_theta_min 2.092
_diffrn_source 'fine-focus sealed tube'
_exptl_absorpt_coefficient_mu 0.742
_exptl_absorpt_correction_T_max 0.8623
_exptl_absorpt_correction_T_min 0.8092
_exptl_absorpt_correction_type multi-scan
_exptl_absorpt_process_details 'Bruker SADABS 2014/5'
_exptl_crystal_colour orange
_exptl_crystal_density_diffrn 1.501
_exptl_crystal_density_meas ?
_exptl_crystal_density_method not_measured
_exptl_crystal_description hexagonal
_exptl_crystal_F_000 1464
_exptl_crystal_recrystallization_method 'Re-crystallisation from solvent: DMSO-d6'
_exptl_crystal_size_max 0.429
_exptl_crystal_size_mid 0.415
_exptl_crystal_size_min 0.190
_refine_diff_density_max 0.485
_refine_diff_density_min -0.329
_refine_diff_density_rms 0.054
_refine_ls_extinction_method none
_refine_ls_goodness_of_fit_ref 1.034
_refine_ls_hydrogen_treatment mixed
_refine_ls_matrix_type full
_refine_ls_number_parameters 466
_refine_ls_number_reflns 10013
_refine_ls_number_restraints 0
_refine_ls_restrained_S_all 1.034
_refine_ls_R_factor_all 0.0270
_refine_ls_R_factor_gt 0.0248
_refine_ls_shift/su_max 0.001
_refine_ls_shift/su_mean 0.000
_refine_ls_structure_factor_coef Fsqd
_refine_ls_weighting_details 'w=1/[\s^2^(Fo^2^)+(0.0390P)^2^+1.2489P] where P=(Fo^2^+2Fc^2^)/3'
_refine_ls_weighting_scheme calc
_refine_ls_wR_factor_gt 0.0687
_refine_ls_wR_factor_ref 0.0701
_reflns_Friedel_coverage 0.000
_reflns_number_gt 9302
_reflns_number_total 10013
_reflns_threshold_expression 'I > 2\s(I)'
_cod_data_source_file d4dt02683g2.cif
_cod_data_source_block jyy300
_cod_depositor_comments
;
The following automatic conversions were performed:

data item '_exptl_crystal_density_meas' value 'not_measured' was
changed to '?' -- the value is perceived as not measured.

Automatic conversion script
Id: cif_fix_values 8170 2020-07-09 18:12:32Z antanas 
;
_cod_original_sg_symbol_H-M 'P 21/n'
_cod_database_code 7717351
_shelx_shelxl_version_number 2014/7
_shelx_space_group_comment
; 
The symmetry employed for this shelxl refinement is uniquely defined 
by the following loop, which should always be used as a source of 
symmetry information in preference to the above space-group names. 
They are only intended as comments. 
;
_shelx_estimated_absorpt_t_min 0.741
_shelx_estimated_absorpt_t_max 0.872

loop_
_space_group_symop_operation_xyz
'x, y, z'
'-x+1/2, y+1/2, -z+1/2'
'-x, -y, -z'
'x-1/2, -y-1/2, z-1/2'

loop_
_atom_site_label
_atom_site_type_symbol
_atom_site_fract_x
_atom_site_fract_y
_atom_site_fract_z
_atom_site_U_iso_or_equiv
_atom_site_adp_type
_atom_site_occupancy
_atom_site_site_symmetry_order
_atom_site_calc_flag
_atom_site_refinement_flags_posn
_atom_site_refinement_flags_adp
_atom_site_refinement_flags_occupancy
_atom_site_disorder_assembly
_atom_site_disorder_group
Ni1 Ni 0.54154(2) 0.27637(2) 0.49093(2) 0.00988(4) Uani 1 1 d . . . . .
S1 S 0.79776(2) 0.11477(3) 0.37912(2) 0.01476(5) Uani 1 1 d . . . . .
O1 O 0.63612(4) 0.23506(8) 0.52031(3) 0.01324(12) Uani 1 1 d . . . . .
O2 O 0.58607(3) 0.38667(8) 0.42373(3) 0.01280(12) Uani 1 1 d . . . . .
O3 O 0.81993(4) 0.44536(9) 0.64414(3) 0.01688(13) Uani 1 1 d . . . . .
O4 O 0.72881(4) 0.74119(8) 0.29831(4) 0.01817(14) Uani 1 1 d . . . . .
O5 O 0.80089(4) 0.27180(8) 0.41252(4) 0.01729(14) Uani 1 1 d . . . . .
N1 N 0.50059(4) 0.15290(9) 0.55754(4) 0.01200(13) Uani 1 1 d . . . . .
N2 N 0.44736(4) 0.32130(9) 0.45748(4) 0.01176(13) Uani 1 1 d . . . . .
N3 N 0.77446(5) 0.28892(10) 0.55868(4) 0.01451(14) Uani 1 1 d . . . . .
H3 H 0.7627(9) 0.2871(17) 0.5185(8) 0.024(4) Uiso 1 1 d . . . . .
N4 N 0.83877(5) 0.50431(10) 0.53119(4) 0.01672(15) Uani 1 1 d . . . . .
H4 H 0.8433(8) 0.4609(19) 0.4933(8) 0.027(4) Uiso 1 1 d . . . . .
N5 N 0.67835(4) 0.53211(9) 0.34984(4) 0.01326(14) Uani 1 1 d . . . . .
H5 H 0.6878(8) 0.4577(18) 0.3746(8) 0.021(3) Uiso 1 1 d . . . . .
N6 N 0.80200(4) 0.54667(9) 0.33979(4) 0.01391(14) Uani 1 1 d . . . . .
H6 H 0.7995(8) 0.4582(17) 0.3571(7) 0.018(3) Uiso 1 1 d . . . . .
C1 C 0.65687(5) 0.17458(10) 0.57951(5) 0.01235(15) Uani 1 1 d . . . . .
C2 C 0.73122(5) 0.19823(11) 0.60147(5) 0.01414(16) Uani 1 1 d . . . . .
C3 C 0.75874(5) 0.13754(13) 0.66244(5) 0.01919(18) Uani 1 1 d . . . . .
H3A H 0.8086 0.1533 0.6758 0.023 Uiso 1 1 calc R U . . .
C4 C 0.71350(6) 0.05284(13) 0.70478(5) 0.02124(19) Uani 1 1 d . . . . .
H4A H 0.7325 0.0119 0.7469 0.025 Uiso 1 1 calc R U . . .
C5 C 0.64136(5) 0.02932(12) 0.68497(5) 0.01756(17) Uani 1 1 d . . . . .
H5A H 0.6110 -0.0283 0.7139 0.021 Uiso 1 1 calc R U . . .
C6 C 0.61120(5) 0.08883(10) 0.62254(5) 0.01309(15) Uani 1 1 d . . . . .
C7 C 0.53325(5) 0.07282(10) 0.60616(5) 0.01274(15) Uani 1 1 d . . . . .
C8 C 0.48945(5) -0.03753(11) 0.64784(5) 0.01534(16) Uani 1 1 d . . . . .
H8A H 0.4533 -0.0892 0.6177 0.023 Uiso 1 1 calc R U . . .
H8B H 0.4643 0.0183 0.6836 0.023 Uiso 1 1 calc R U . . .
H8C H 0.5224 -0.1133 0.6692 0.023 Uiso 1 1 calc R U . . .
C9 C 0.42099(5) 0.13237(10) 0.54629(5) 0.01369(16) Uani 1 1 d . . . . .
H9A H 0.3968 0.1332 0.5910 0.016 Uiso 1 1 calc R U . . .
H9B H 0.4112 0.0326 0.5240 0.016 Uiso 1 1 calc R U . . .
C10 C 0.39010(5) 0.25907(11) 0.50125(5) 0.01427(16) Uani 1 1 d . . . . .
H10A H 0.3492 0.2192 0.4720 0.017 Uiso 1 1 calc R U . . .
H10B H 0.3708 0.3413 0.5304 0.017 Uiso 1 1 calc R U . . .
C11 C 0.42636(5) 0.40651(10) 0.40523(5) 0.01304(15) Uani 1 1 d . . . . .
C12 C 0.34557(5) 0.42355(13) 0.38933(6) 0.02081(19) Uani 1 1 d . . . . .
H12A H 0.3210 0.4559 0.4308 0.031 Uiso 1 1 calc R U . . .
H12B H 0.3254 0.3255 0.3736 0.031 Uiso 1 1 calc R U . . .
H12C H 0.3378 0.5003 0.3532 0.031 Uiso 1 1 calc R U . . .
C13 C 0.47832(5) 0.48683(10) 0.36294(5) 0.01207(15) Uani 1 1 d . . . . .
C14 C 0.45344(5) 0.58672(10) 0.30982(5) 0.01383(16) Uani 1 1 d . . . . .
H14 H 0.4024 0.5958 0.3000 0.017 Uiso 1 1 calc R U . . .
C15 C 0.50134(5) 0.67078(10) 0.27228(5) 0.01426(16) Uani 1 1 d . . . . .
H15 H 0.4830 0.7385 0.2377 0.017 Uiso 1 1 calc R U . . .
C16 C 0.57712(5) 0.65750(10) 0.28456(5) 0.01337(15) Uani 1 1 d . . . . .
H16 H 0.6100 0.7159 0.2584 0.016 Uiso 1 1 calc R U . . .
C17 C 0.60366(5) 0.55888(10) 0.33494(4) 0.01167(15) Uani 1 1 d . . . . .
C18 C 0.55482(5) 0.47263(10) 0.37603(4) 0.01135(15) Uani 1 1 d . . . . .
C19 C 0.81186(5) 0.41436(11) 0.58325(5) 0.01331(15) Uani 1 1 d . . . . .
C20 C 0.88227(5) 0.63503(11) 0.54457(5) 0.01485(16) Uani 1 1 d . . . . .
C21 C 0.86451(6) 0.73986(12) 0.59570(5) 0.01867(18) Uani 1 1 d . . . . .
H21 H 0.8215 0.7267 0.6210 0.022 Uiso 1 1 calc R U . . .
C22 C 0.91059(6) 0.86345(12) 0.60894(5) 0.0223(2) Uani 1 1 d . . . . .
H22 H 0.8989 0.9342 0.6438 0.027 Uiso 1 1 calc R U . . .
C23 C 0.97340(7) 0.88511(12) 0.57205(6) 0.0249(2) Uani 1 1 d . . . . .
H23 H 1.0052 0.9681 0.5825 0.030 Uiso 1 1 calc R U . . .
C24 C 0.98922(6) 0.78408(13) 0.51962(6) 0.0231(2) Uani 1 1 d . . . . .
H24 H 1.0312 0.7999 0.4932 0.028 Uiso 1 1 calc R U . . .
C25 C 0.94375(6) 0.65974(11) 0.50571(5) 0.01776(17) Uani 1 1 d . . . . .
H25 H 0.9547 0.5915 0.4696 0.021 Uiso 1 1 calc R U . . .
C26 C 0.73606(5) 0.61684(10) 0.32696(5) 0.01228(15) Uani 1 1 d . . . . .
C27 C 0.87245(5) 0.60394(10) 0.32827(4) 0.01172(15) Uani 1 1 d . . . . .
C28 C 0.93042(5) 0.50080(10) 0.33853(5) 0.01284(15) Uani 1 1 d . . . . .
H28 H 0.9205 0.3976 0.3499 0.015 Uiso 1 1 calc R U . . .
C29 C 1.00233(5) 0.54858(11) 0.33220(5) 0.01405(16) Uani 1 1 d . . . . .
H29 H 1.0413 0.4781 0.3394 0.017 Uiso 1 1 calc R U . . .
C30 C 1.01753(5) 0.69944(11) 0.31534(5) 0.01585(17) Uani 1 1 d . . . . .
H30 H 1.0667 0.7328 0.3120 0.019 Uiso 1 1 calc R U . . .
C31 C 0.95992(5) 0.80058(11) 0.30345(5) 0.01609(17) Uani 1 1 d . . . . .
H31 H 0.9701 0.9029 0.2909 0.019 Uiso 1 1 calc R U . . .
C32 C 0.88746(5) 0.75466(11) 0.30955(5) 0.01424(16) Uani 1 1 d . . . . .
H32 H 0.8487 0.8249 0.3011 0.017 Uiso 1 1 calc R U . . .
C33 C 0.79481(7) -0.01984(12) 0.44812(6) 0.0250(2) Uani 1 1 d . . . . .
D33A D 0.8403(10) -0.016(2) 0.4715(9) 0.038(4) Uiso 1 1 d . . . . .
D33B D 0.7882(9) -0.119(2) 0.4290(9) 0.033(4) Uiso 1 1 d . . . . .
D33C D 0.7543(9) 0.009(2) 0.4764(8) 0.032(4) Uiso 1 1 d . . . . .
C34 C 0.70552(6) 0.09706(12) 0.34803(6) 0.01992(18) Uani 1 1 d . . . . .
D34A D 0.7016(9) 0.1677(19) 0.3108(9) 0.032(4) Uiso 1 1 d . . . . .
D34B D 0.7009(8) -0.0058(19) 0.3334(8) 0.026(4) Uiso 1 1 d . . . . .
D34C D 0.6763(9) 0.1239(19) 0.3866(8) 0.028(4) Uiso 1 1 d . . . . .

loop_
_atom_site_aniso_label
_atom_site_aniso_U_11
_atom_site_aniso_U_22
_atom_site_aniso_U_33
_atom_site_aniso_U_23
_atom_site_aniso_U_13
_atom_site_aniso_U_12
Ni1 0.00839(6) 0.01110(6) 0.01019(6) -0.00006(4) 0.00103(4) -0.00119(3)
S1 0.01681(10) 0.01333(10) 0.01433(10) 0.00173(7) 0.00317(8) 0.00019(7)
O1 0.0110(3) 0.0176(3) 0.0112(3) 0.0028(2) 0.0000(2) -0.0010(2)
O2 0.0104(3) 0.0147(3) 0.0133(3) 0.0036(2) 0.0005(2) -0.0003(2)
O3 0.0154(3) 0.0231(3) 0.0121(3) -0.0017(2) 0.0000(2) -0.0007(3)
O4 0.0139(3) 0.0134(3) 0.0272(4) 0.0062(3) 0.0012(3) 0.0004(2)
O5 0.0232(4) 0.0130(3) 0.0157(3) 0.0009(2) 0.0004(3) -0.0042(2)
N1 0.0109(3) 0.0131(3) 0.0121(3) -0.0014(3) 0.0024(2) -0.0022(3)
N2 0.0098(3) 0.0128(3) 0.0128(3) -0.0018(3) 0.0018(2) -0.0008(2)
N3 0.0135(3) 0.0198(4) 0.0102(3) 0.0010(3) -0.0001(3) -0.0033(3)
N4 0.0202(4) 0.0184(4) 0.0115(3) -0.0020(3) 0.0017(3) -0.0052(3)
N5 0.0104(3) 0.0137(3) 0.0157(3) 0.0046(3) 0.0012(3) -0.0002(3)
N6 0.0106(3) 0.0114(3) 0.0198(4) 0.0043(3) 0.0018(3) 0.0001(3)
C1 0.0123(4) 0.0133(4) 0.0115(4) 0.0000(3) 0.0008(3) -0.0002(3)
C2 0.0123(4) 0.0177(4) 0.0125(4) 0.0014(3) 0.0008(3) -0.0011(3)
C3 0.0142(4) 0.0268(5) 0.0164(4) 0.0056(4) -0.0016(3) -0.0008(3)
C4 0.0188(4) 0.0295(5) 0.0153(4) 0.0085(4) -0.0009(3) -0.0004(4)
C5 0.0177(4) 0.0212(4) 0.0139(4) 0.0046(3) 0.0021(3) -0.0003(3)
C6 0.0132(4) 0.0143(4) 0.0119(4) 0.0002(3) 0.0020(3) -0.0005(3)
C7 0.0144(4) 0.0125(4) 0.0115(4) -0.0018(3) 0.0031(3) -0.0017(3)
C8 0.0175(4) 0.0150(4) 0.0137(4) 0.0002(3) 0.0036(3) -0.0037(3)
C9 0.0108(4) 0.0150(4) 0.0154(4) -0.0010(3) 0.0028(3) -0.0029(3)
C10 0.0101(4) 0.0175(4) 0.0154(4) -0.0001(3) 0.0031(3) -0.0017(3)
C11 0.0099(3) 0.0134(4) 0.0159(4) -0.0017(3) 0.0002(3) 0.0003(3)
C12 0.0107(4) 0.0251(5) 0.0266(5) 0.0067(4) -0.0003(3) 0.0003(3)
C13 0.0109(4) 0.0118(3) 0.0135(4) -0.0011(3) 0.0003(3) 0.0005(3)
C14 0.0124(4) 0.0138(4) 0.0152(4) -0.0008(3) -0.0014(3) 0.0022(3)
C15 0.0155(4) 0.0132(4) 0.0139(4) 0.0001(3) -0.0012(3) 0.0019(3)
C16 0.0145(4) 0.0130(4) 0.0126(4) 0.0004(3) 0.0008(3) 0.0002(3)
C17 0.0108(4) 0.0119(3) 0.0124(4) -0.0002(3) 0.0007(3) -0.0001(3)
C18 0.0112(4) 0.0108(3) 0.0121(4) -0.0009(3) 0.0007(3) 0.0003(3)
C19 0.0091(3) 0.0172(4) 0.0136(4) 0.0002(3) 0.0002(3) 0.0014(3)
C20 0.0168(4) 0.0145(4) 0.0131(4) 0.0007(3) -0.0020(3) -0.0005(3)
C21 0.0219(5) 0.0175(4) 0.0165(4) -0.0011(3) -0.0009(3) 0.0031(3)
C22 0.0324(5) 0.0161(4) 0.0180(4) -0.0018(3) -0.0049(4) 0.0021(4)
C23 0.0330(6) 0.0187(5) 0.0226(5) 0.0016(4) -0.0061(4) -0.0079(4)
C24 0.0248(5) 0.0233(5) 0.0213(5) 0.0030(4) 0.0007(4) -0.0075(4)
C25 0.0209(4) 0.0178(4) 0.0145(4) 0.0006(3) 0.0006(3) -0.0027(3)
C26 0.0113(4) 0.0123(4) 0.0133(4) -0.0002(3) 0.0015(3) -0.0002(3)
C27 0.0110(4) 0.0129(4) 0.0113(4) 0.0004(3) 0.0010(3) -0.0008(3)
C28 0.0131(4) 0.0127(4) 0.0127(4) 0.0006(3) 0.0008(3) 0.0005(3)
C29 0.0124(4) 0.0172(4) 0.0126(4) -0.0006(3) -0.0003(3) 0.0009(3)
C30 0.0120(4) 0.0195(4) 0.0161(4) -0.0005(3) 0.0002(3) -0.0033(3)
C31 0.0158(4) 0.0143(4) 0.0182(4) 0.0011(3) 0.0006(3) -0.0037(3)
C32 0.0134(4) 0.0127(4) 0.0167(4) 0.0016(3) 0.0003(3) -0.0003(3)
C33 0.0390(6) 0.0158(4) 0.0199(5) 0.0062(4) -0.0017(4) -0.0003(4)
C34 0.0197(4) 0.0194(4) 0.0205(5) -0.0019(4) -0.0016(4) -0.0026(3)

loop_
_atom_type_symbol
_atom_type_description
_atom_type_scat_dispersion_real
_atom_type_scat_dispersion_imag
_atom_type_scat_source
C C 0.0033 0.0016 'International Tables Vol C Tables 4.2.6.8 and 6.1.1.4'
H H 0.0000 0.0000 'International Tables Vol C Tables 4.2.6.8 and 6.1.1.4'
D D 0.0000 0.0000 'International Tables Vol C Tables 4.2.6.8 and 6.1.1.4'
N N 0.0061 0.0033 'International Tables Vol C Tables 4.2.6.8 and 6.1.1.4'
O O 0.0106 0.0060 'International Tables Vol C Tables 4.2.6.8 and 6.1.1.4'
S S 0.1246 0.1234 'International Tables Vol C Tables 4.2.6.8 and 6.1.1.4'
Ni Ni 0.3393 1.1124 'International Tables Vol C Tables 4.2.6.8 and 6.1.1.4'

loop_
_geom_angle_atom_site_label_1
_geom_angle_atom_site_label_2
_geom_angle_atom_site_label_3
_geom_angle
_geom_angle_site_symmetry_1
_geom_angle_site_symmetry_3
_geom_angle_publ_flag
O2 Ni1 O1 83.70(3) . . ?
O2 Ni1 N2 93.83(3) . . ?
O1 Ni1 N2 177.45(3) . . ?
O2 Ni1 N1 175.96(3) . . ?
O1 Ni1 N1 93.74(3) . . ?
N2 Ni1 N1 88.70(3) . . ?
O5 S1 C34 104.22(5) . . ?
O5 S1 C33 106.06(5) . . ?
C34 S1 C33 98.35(6) . . ?
C1 O1 Ni1 126.37(6) . . ?
C18 O2 Ni1 127.79(6) . . ?
C7 N1 C9 117.80(8) . . ?
C7 N1 Ni1 129.12(6) . . ?
C9 N1 Ni1 112.64(6) . . ?
C11 N2 C10 117.66(8) . . ?
C11 N2 Ni1 129.47(6) . . ?
C10 N2 Ni1 112.68(6) . . ?
C19 N3 C2 121.82(8) . . ?
C19 N3 H3 117.9(11) . . ?
C2 N3 H3 115.2(11) . . ?
C19 N4 C20 122.48(8) . . ?
C19 N4 H4 115.7(11) . . ?
C20 N4 H4 117.3(11) . . ?
C26 N5 C17 126.38(8) . . ?
C26 N5 H5 117.9(10) . . ?
C17 N5 H5 115.7(10) . . ?
C26 N6 C27 128.03(8) . . ?
C26 N6 H6 115.2(10) . . ?
C27 N6 H6 116.8(10) . . ?
O1 C1 C6 125.05(8) . . ?
O1 C1 C2 116.64(8) . . ?
C6 C1 C2 118.31(8) . . ?
C3 C2 N3 121.94(9) . . ?
C3 C2 C1 121.18(8) . . ?
N3 C2 C1 116.86(8) . . ?
C2 C3 C4 120.35(9) . . ?
C2 C3 H3A 119.8 . . ?
C4 C3 H3A 119.8 . . ?
C5 C4 C3 119.59(9) . . ?
C5 C4 H4A 120.2 . . ?
C3 C4 H4A 120.2 . . ?
C4 C5 C6 121.75(9) . . ?
C4 C5 H5A 119.1 . . ?
C6 C5 H5A 119.1 . . ?
C5 C6 C1 118.81(8) . . ?
C5 C6 C7 120.11(8) . . ?
C1 C6 C7 120.87(8) . . ?
N1 C7 C6 121.78(8) . . ?
N1 C7 C8 119.72(8) . . ?
C6 C7 C8 118.49(8) . . ?
C7 C8 H8A 109.5 . . ?
C7 C8 H8B 109.5 . . ?
H8A C8 H8B 109.5 . . ?
C7 C8 H8C 109.5 . . ?
H8A C8 H8C 109.5 . . ?
H8B C8 H8C 109.5 . . ?
N1 C9 C10 110.10(7) . . ?
N1 C9 H9A 109.6 . . ?
C10 C9 H9A 109.6 . . ?
N1 C9 H9B 109.6 . . ?
C10 C9 H9B 109.6 . . ?
H9A C9 H9B 108.2 . . ?
N2 C10 C9 110.34(7) . . ?
N2 C10 H10A 109.6 . . ?
C9 C10 H10A 109.6 . . ?
N2 C10 H10B 109.6 . . ?
C9 C10 H10B 109.6 . . ?
H10A C10 H10B 108.1 . . ?
N2 C11 C13 122.29(8) . . ?
N2 C11 C12 118.42(8) . . ?
C13 C11 C12 119.28(8) . . ?
C11 C12 H12A 109.5 . . ?
C11 C12 H12B 109.5 . . ?
H12A C12 H12B 109.5 . . ?
C11 C12 H12C 109.5 . . ?
H12A C12 H12C 109.5 . . ?
H12B C12 H12C 109.5 . . ?
C14 C13 C18 118.36(8) . . ?
C14 C13 C11 120.69(8) . . ?
C18 C13 C11 120.88(8) . . ?
C15 C14 C13 121.64(8) . . ?
C15 C14 H14 119.2 . . ?
C13 C14 H14 119.2 . . ?
C14 C15 C16 120.58(8) . . ?
C14 C15 H15 119.7 . . ?
C16 C15 H15 119.7 . . ?
C17 C16 C15 119.57(8) . . ?
C17 C16 H16 120.2 . . ?
C15 C16 H16 120.2 . . ?
C16 C17 N5 124.44(8) . . ?
C16 C17 C18 120.98(8) . . ?
N5 C17 C18 114.57(8) . . ?
O2 C18 C13 125.50(8) . . ?
O2 C18 C17 115.66(8) . . ?
C13 C18 C17 118.84(8) . . ?
O3 C19 N3 124.01(9) . . ?
O3 C19 N4 123.32(9) . . ?
N3 C19 N4 112.66(8) . . ?
C25 C20 C21 119.68(9) . . ?
C25 C20 N4 119.03(9) . . ?
C21 C20 N4 121.30(9) . . ?
C22 C21 C20 119.24(10) . . ?
C22 C21 H21 120.4 . . ?
C20 C21 H21 120.4 . . ?
C23 C22 C21 121.14(10) . . ?
C23 C22 H22 119.4 . . ?
C21 C22 H22 119.4 . . ?
C22 C23 C24 119.34(10) . . ?
C22 C23 H23 120.3 . . ?
C24 C23 H23 120.3 . . ?
C23 C24 C25 120.26(11) . . ?
C23 C24 H24 119.9 . . ?
C25 C24 H24 119.9 . . ?
C24 C25 C20 120.25(10) . . ?
C24 C25 H25 119.9 . . ?
C20 C25 H25 119.9 . . ?
O4 C26 N6 124.17(8) . . ?
O4 C26 N5 123.56(8) . . ?
N6 C26 N5 112.27(8) . . ?
C32 C27 C28 119.42(8) . . ?
C32 C27 N6 124.51(8) . . ?
C28 C27 N6 116.05(8) . . ?
C29 C28 C27 120.42(8) . . ?
C29 C28 H28 119.8 . . ?
C27 C28 H28 119.8 . . ?
C28 C29 C30 120.27(8) . . ?
C28 C29 H29 119.9 . . ?
C30 C29 H29 119.9 . . ?
C31 C30 C29 119.23(9) . . ?
C31 C30 H30 120.4 . . ?
C29 C30 H30 120.4 . . ?
C30 C31 C32 121.27(9) . . ?
C30 C31 H31 119.4 . . ?
C32 C31 H31 119.4 . . ?
C31 C32 C27 119.34(9) . . ?
C31 C32 H32 120.3 . . ?
C27 C32 H32 120.3 . . ?
S1 C33 D33A 106.9(11) . . ?
S1 C33 D33B 108.4(10) . . ?
D33A C33 D33B 108.9(15) . . ?
S1 C33 D33C 107.4(10) . . ?
D33A C33 D33C 113.4(14) . . ?
D33B C33 D33C 111.7(14) . . ?
S1 C34 D34A 104.4(10) . . ?
S1 C34 D34B 105.0(9) . . ?
D34A C34 D34B 112.7(13) . . ?
S1 C34 D34C 104.9(9) . . ?
D34A C34 D34C 113.8(14) . . ?
D34B C34 D34C 114.7(13) . . ?

loop_
_geom_bond_atom_site_label_1
_geom_bond_atom_site_label_2
_geom_bond_distance
_geom_bond_site_symmetry_2
_geom_bond_publ_flag
Ni1 O2 1.8399(7) . ?
Ni1 O1 1.8399(7) . ?
Ni1 N2 1.8633(8) . ?
Ni1 N1 1.8663(8) . ?
S1 O5 1.5227(7) . ?
S1 C34 1.7802(11) . ?
S1 C33 1.7908(11) . ?
O1 C1 1.3134(11) . ?
O2 C18 1.3122(11) . ?
O3 C19 1.2210(11) . ?
O4 C26 1.2298(11) . ?
N1 C7 1.3070(12) . ?
N1 C9 1.4762(11) . ?
N2 C11 1.3096(12) . ?
N2 C10 1.4775(11) . ?
N3 C19 1.3726(12) . ?
N3 C2 1.4135(12) . ?
N3 H3 0.805(16) . ?
N4 C19 1.3879(12) . ?
N4 C20 1.4144(12) . ?
N4 H4 0.837(16) . ?
N5 C26 1.3774(11) . ?
N5 C17 1.4069(11) . ?
N5 H5 0.825(15) . ?
N6 C26 1.3695(11) . ?
N6 C27 1.4084(11) . ?
N6 H6 0.847(15) . ?
C1 C6 1.4190(12) . ?
C1 C2 1.4271(12) . ?
C2 C3 1.3807(13) . ?
C3 C4 1.4011(14) . ?
C3 H3A 0.9500 . ?
C4 C5 1.3780(14) . ?
C4 H4A 0.9500 . ?
C5 C6 1.4176(13) . ?
C5 H5A 0.9500 . ?
C6 C7 1.4575(12) . ?
C7 C8 1.5104(12) . ?
C8 H8A 0.9800 . ?
C8 H8B 0.9800 . ?
C8 H8C 0.9800 . ?
C9 C10 1.5129(13) . ?
C9 H9A 0.9900 . ?
C9 H9B 0.9900 . ?
C10 H10A 0.9900 . ?
C10 H10B 0.9900 . ?
C11 C13 1.4600(12) . ?
C11 C12 1.5072(13) . ?
C12 H12A 0.9800 . ?
C12 H12B 0.9800 . ?
C12 H12C 0.9800 . ?
C13 C14 1.4186(12) . ?
C13 C18 1.4196(12) . ?
C14 C15 1.3746(13) . ?
C14 H14 0.9500 . ?
C15 C16 1.4037(12) . ?
C15 H15 0.9500 . ?
C16 C17 1.3834(12) . ?
C16 H16 0.9500 . ?
C17 C18 1.4353(12) . ?
C20 C25 1.3939(14) . ?
C20 C21 1.4015(14) . ?
C21 C22 1.3915(15) . ?
C21 H21 0.9500 . ?
C22 C23 1.3890(17) . ?
C22 H22 0.9500 . ?
C23 C24 1.3897(16) . ?
C23 H23 0.9500 . ?
C24 C25 1.3923(14) . ?
C24 H24 0.9500 . ?
C25 H25 0.9500 . ?
C27 C32 1.4003(12) . ?
C27 C28 1.4027(12) . ?
C28 C29 1.3902(12) . ?
C28 H28 0.9500 . ?
C29 C30 1.3929(13) . ?
C29 H29 0.9500 . ?
C30 C31 1.3906(14) . ?
C30 H30 0.9500 . ?
C31 C32 1.3944(13) . ?
C31 H31 0.9500 . ?
C32 H32 0.9500 . ?
C33 D33A 0.937(18) . ?
C33 D33B 0.955(17) . ?
C33 D33C 0.972(17) . ?
C34 D34A 0.955(17) . ?
C34 D34B 0.949(16) . ?
C34 D34C 0.966(16) . ?

loop_
_geom_hbond_atom_site_label_D
_geom_hbond_atom_site_label_H
_geom_hbond_atom_site_label_A
_geom_hbond_distance_DH
_geom_hbond_distance_HA
_geom_hbond_distance_DA
_geom_hbond_angle_DHA
_geom_hbond_site_symmetry_A
N3 H3 O5 0.805(16) 2.206(16) 2.9082(11) 145.9(15) .
N4 H4 O5 0.837(16) 2.396(16) 3.1416(11) 148.7(14) .
N5 H5 O5 0.825(15) 2.717(15) 3.3966(11) 140.8(13) .
N6 H6 O5 0.847(15) 1.958(15) 2.7956(10) 169.4(14) .
C4 H4A O3 0.95 2.43 3.1697(12) 134.6 2_646
C29 H29 O3 0.95 2.64 3.2691(11) 124.5 3_766
C30 H30 O3 0.95 2.71 3.3041(12) 121.1 3_766
C34 D34B O4 0.949(16) 2.381(16) 3.2985(13) 162.5(13) 1_545
C34 D34A O4 0.955(17) 2.596(17) 3.3765(14) 139.1(13) 2_645

loop_
_geom_torsion_atom_site_label_1
_geom_torsion_atom_site_label_2
_geom_torsion_atom_site_label_3
_geom_torsion_atom_site_label_4
_geom_torsion
_geom_torsion_site_symmetry_1
_geom_torsion_site_symmetry_2
_geom_torsion_site_symmetry_3
_geom_torsion_site_symmetry_4
_geom_torsion_publ_flag
O2 Ni1 O1 C1 167.16(8) . . . . ?
N1 Ni1 O1 C1 -15.97(8) . . . . ?
O1 Ni1 O2 C18 -175.48(8) . . . . ?
N2 Ni1 O2 C18 5.15(8) . . . . ?
O1 Ni1 N1 C7 1.05(8) . . . . ?
N2 Ni1 N1 C7 -179.71(8) . . . . ?
O1 Ni1 N1 C9 -170.97(6) . . . . ?
N2 Ni1 N1 C9 8.26(6) . . . . ?
O2 Ni1 N2 C11 -1.70(8) . . . . ?
N1 Ni1 N2 C11 -178.55(8) . . . . ?
O2 Ni1 N2 C10 -176.39(6) . . . . ?
N1 Ni1 N2 C10 6.77(6) . . . . ?
Ni1 O1 C1 C6 20.12(13) . . . . ?
Ni1 O1 C1 C2 -159.80(7) . . . . ?
C19 N3 C2 C3 -53.08(14) . . . . ?
C19 N3 C2 C1 125.61(10) . . . . ?
O1 C1 C2 C3 -179.05(9) . . . . ?
C6 C1 C2 C3 1.02(14) . . . . ?
O1 C1 C2 N3 2.24(13) . . . . ?
C6 C1 C2 N3 -177.69(8) . . . . ?
N3 C2 C3 C4 177.64(10) . . . . ?
C1 C2 C3 C4 -0.99(16) . . . . ?
C2 C3 C4 C5 0.50(17) . . . . ?
C3 C4 C5 C6 -0.07(17) . . . . ?
C4 C5 C6 C1 0.11(15) . . . . ?
C4 C5 C6 C7 -174.71(10) . . . . ?
O1 C1 C6 C5 179.51(9) . . . . ?
C2 C1 C6 C5 -0.57(13) . . . . ?
O1 C1 C6 C7 -5.71(14) . . . . ?
C2 C1 C6 C7 174.21(8) . . . . ?
C9 N1 C7 C6 -178.01(8) . . . . ?
Ni1 N1 C7 C6 10.31(13) . . . . ?
C9 N1 C7 C8 0.78(12) . . . . ?
Ni1 N1 C7 C8 -170.89(6) . . . . ?
C5 C6 C7 N1 164.91(9) . . . . ?
C1 C6 C7 N1 -9.80(13) . . . . ?
C5 C6 C7 C8 -13.90(13) . . . . ?
C1 C6 C7 C8 171.39(8) . . . . ?
C7 N1 C9 C10 166.21(8) . . . . ?
Ni1 N1 C9 C10 -20.78(9) . . . . ?
C11 N2 C10 C9 164.95(8) . . . . ?
Ni1 N2 C10 C9 -19.68(9) . . . . ?
N1 C9 C10 N2 25.61(10) . . . . ?
C10 N2 C11 C13 173.44(8) . . . . ?
Ni1 N2 C11 C13 -1.02(13) . . . . ?
C10 N2 C11 C12 -5.55(12) . . . . ?
Ni1 N2 C11 C12 179.99(7) . . . . ?
N2 C11 C13 C14 -175.47(9) . . . . ?
C12 C11 C13 C14 3.52(13) . . . . ?
N2 C11 C13 C18 1.49(13) . . . . ?
C12 C11 C13 C18 -179.52(9) . . . . ?
C18 C13 C14 C15 -1.21(13) . . . . ?
C11 C13 C14 C15 175.83(8) . . . . ?
C13 C14 C15 C16 1.42(14) . . . . ?
C14 C15 C16 C17 -0.02(14) . . . . ?
C15 C16 C17 N5 177.46(8) . . . . ?
C15 C16 C17 C18 -1.55(13) . . . . ?
C26 N5 C17 C16 12.78(14) . . . . ?
C26 N5 C17 C18 -168.16(8) . . . . ?
Ni1 O2 C18 C13 -6.08(13) . . . . ?
Ni1 O2 C18 C17 173.43(6) . . . . ?
C14 C13 C18 O2 179.15(8) . . . . ?
C11 C13 C18 O2 2.12(14) . . . . ?
C14 C13 C18 C17 -0.34(12) . . . . ?
C11 C13 C18 C17 -177.37(8) . . . . ?
C16 C17 C18 O2 -177.82(8) . . . . ?
N5 C17 C18 O2 3.08(11) . . . . ?
C16 C17 C18 C13 1.72(13) . . . . ?
N5 C17 C18 C13 -177.38(8) . . . . ?
C2 N3 C19 O3 11.06(14) . . . . ?
C2 N3 C19 N4 -167.97(8) . . . . ?
C20 N4 C19 O3 4.33(15) . . . . ?
C20 N4 C19 N3 -176.63(8) . . . . ?
C19 N4 C20 C25 136.76(10) . . . . ?
C19 N4 C20 C21 -43.55(14) . . . . ?
C25 C20 C21 C22 -2.95(15) . . . . ?
N4 C20 C21 C22 177.36(9) . . . . ?
C20 C21 C22 C23 0.50(16) . . . . ?
C21 C22 C23 C24 1.98(17) . . . . ?
C22 C23 C24 C25 -2.00(17) . . . . ?
C23 C24 C25 C20 -0.45(16) . . . . ?
C21 C20 C25 C24 2.94(15) . . . . ?
N4 C20 C25 C24 -177.37(9) . . . . ?
C27 N6 C26 O4 5.05(16) . . . . ?
C27 N6 C26 N5 -174.98(9) . . . . ?
C17 N5 C26 O4 11.08(15) . . . . ?
C17 N5 C26 N6 -168.89(8) . . . . ?
C26 N6 C27 C32 9.08(15) . . . . ?
C26 N6 C27 C28 -172.70(9) . . . . ?
C32 C27 C28 C29 1.90(13) . . . . ?
N6 C27 C28 C29 -176.41(8) . . . . ?
C27 C28 C29 C30 -0.24(14) . . . . ?
C28 C29 C30 C31 -1.41(14) . . . . ?
C29 C30 C31 C32 1.40(15) . . . . ?
C30 C31 C32 C27 0.26(15) . . . . ?
C28 C27 C32 C31 -1.90(14) . . . . ?
N6 C27 C32 C31 176.26(9) . . . . ?
